data_2209225
loop_
_publ_author_name
'Bai, Zheng-Chen'
'Li, Hao'
'Liu, Yu'
'Jing, Zuo-Liang'

_publ_section_title
;
 <i>N</i>'-(2,4-Dichlorobenzylidene)-2-methoxybenzohydrazide
;
_journal_coeditor_code IS2034
_journal_issue 6
_journal_name_full 'Acta Crystallographica Section E'
_journal_page_first o2295
_journal_page_last o2296
_journal_paper_doi 10.1107/S1600536806017053
_journal_volume 62
_journal_year 2006
_chemical_formula_iupac 'C15 H12 Cl2 N2 O2'
_chemical_formula_moiety 'C15 H12 Cl2 N2 O2'
_chemical_formula_sum 'C15 H12 Cl2 N2 O2'
_chemical_formula_weight 323.17
_chemical_name_systematic
;
N'-(2,4-Dichlorobenzylidene)-2-methoxybenzohydrazide
;
_space_group_IT_number 2
_symmetry_cell_setting triclinic
_symmetry_space_group_name_Hall '-P 1'
_symmetry_space_group_name_H-M 'P -1'
_atom_sites_solution_hydrogens geom
_atom_sites_solution_primary direct
_atom_sites_solution_secondary difmap
_audit_creation_method SHELXL-97
_cell_angle_alpha 80.877(5)
_cell_angle_beta 79.738(5)
_cell_angle_gamma 70.002(5)
_cell_formula_units_Z 2
_cell_length_a 7.389(3)
_cell_length_b 7.908(3)
_cell_length_c 13.575(5)
_cell_measurement_reflns_used 1464
_cell_measurement_temperature 293(2)
_cell_measurement_theta_max 0.00
_cell_measurement_theta_min 0.00
_cell_volume 729.4(5)
_computing_cell_refinement 'SAINT (Bruker, 1999)'
_computing_data_collection 'SMART (Bruker, 1999)'
_computing_data_reduction SAINT
_computing_molecular_graphics 'SHELXTL (Bruker, 1997)'
_computing_publication_material SHELXTL
_computing_structure_refinement 'SHELXL97 (Sheldrick, 1997)'
_computing_structure_solution 'SHELXS97 (Sheldrick, 1997)'
_diffrn_ambient_temperature 293(2)
_diffrn_measured_fraction_theta_full 0.988
_diffrn_measured_fraction_theta_max 0.988
_diffrn_measurement_device_type 'Bruker SMART CCD area-detector'
_diffrn_measurement_method '\f and \w'
_diffrn_radiation_monochromator graphite
_diffrn_radiation_source 'fine-focus sealed tube'
_diffrn_radiation_type MoK\a
_diffrn_radiation_wavelength 0.71073
_diffrn_reflns_av_R_equivalents 0.0124
_diffrn_reflns_av_sigmaI/netI 0.0235
_diffrn_reflns_limit_h_max 8
_diffrn_reflns_limit_h_min -8
_diffrn_reflns_limit_k_max 9
_diffrn_reflns_limit_k_min -9
_diffrn_reflns_limit_l_max 13
_diffrn_reflns_limit_l_min -16
_diffrn_reflns_number 4004
_diffrn_reflns_theta_full 25.03
_diffrn_reflns_theta_max 25.03
_diffrn_reflns_theta_min 2.76
_diffrn_standards_number 0
_exptl_absorpt_coefficient_mu 0.450
_exptl_absorpt_correction_T_max 0.939
_exptl_absorpt_correction_T_min 0.901
_exptl_absorpt_correction_type multi-scan
_exptl_absorpt_process_details '(SADABS; Sheldrick, 1996)'
_exptl_crystal_colour colorless
_exptl_crystal_density_diffrn 1.472
_exptl_crystal_density_method 'not measured'
_exptl_crystal_description prism
_exptl_crystal_F_000 332
_exptl_crystal_size_max 0.22
_exptl_crystal_size_mid 0.16
_exptl_crystal_size_min 0.14
_refine_diff_density_max 0.172
_refine_diff_density_min -0.247
_refine_ls_extinction_method none
_refine_ls_goodness_of_fit_ref 1.032
_refine_ls_hydrogen_treatment constr
_refine_ls_matrix_type full
_refine_ls_number_parameters 191
_refine_ls_number_reflns 2545
_refine_ls_number_restraints 0
_refine_ls_restrained_S_all 1.032
_refine_ls_R_factor_all 0.0462
_refine_ls_R_factor_gt 0.0335
_refine_ls_shift/su_max 0.000
_refine_ls_shift/su_mean 0.000
_refine_ls_structure_factor_coef Fsqd
_refine_ls_weighting_details 'calc w=1/[\s^2^(Fo^2^)+(0.0509P)^2^+0.0881P] where P=(Fo^2^+2Fc^2^)/3'
_refine_ls_weighting_scheme calc
_refine_ls_wR_factor_gt 0.0864
_refine_ls_wR_factor_ref 0.0925
_reflns_number_gt 1968
_reflns_number_total 2545
_reflns_threshold_expression I>2\s(I)
_cod_data_source_file is2034.cif
_cod_data_source_block I
_cod_depositor_comments
;
The following automatic conversions were performed:
'_symmetry_cell_setting' value 'Triclinic' changed to 'triclinic'
according to '/home/saulius/struct/CIF-dictionaries/cif_core.dic'
dictionary named 'cif_core.dic' version 2.4.1 from 2010-06-29.

Automatic conversion script
Id: cif_fix_enum 1527 2010-12-29 10:47:43Z saulius 

The following automatic conversions were performed:

'_symmetry_cell_setting' value 'Triclinic' changed to 'triclinic'
according to /home/saulius/struct/CIF-dictionaries/cif_core.dic
dictionary named 'cif_core.dic' version 2.4.1 from 2010-06-29.

Automatic conversion script
Id: cif_fix_values 1715 2011-07-08 13:25:40Z adriana 
;
_cod_original_cell_volume 729.3(5)
_cod_database_code 2209225
_cod_database_fobs_code 2209225

loop_
_symmetry_equiv_pos_as_xyz
'x, y, z'
'-x, -y, -z'

loop_
_atom_site_type_symbol
_atom_site_label
_atom_site_fract_x
_atom_site_fract_y
_atom_site_fract_z
_atom_site_U_iso_or_equiv
_atom_site_adp_type
_atom_site_calc_flag
_atom_site_refinement_flags
_atom_site_occupancy
Cl Cl1 0.06648(8) 0.71971(6) 0.70450(4) 0.06182(19) Uani d . 1
Cl Cl2 0.19051(10) 0.12087(8) 0.53297(4) 0.0722(2) Uani d . 1
O O1 0.4453(3) 0.22317(19) 1.13903(11) 0.0773(5) Uani d . 1
O O2 0.2297(2) 0.77975(16) 1.10523(9) 0.0532(4) Uani d . 1
N N1 0.2780(2) 0.37010(19) 0.96883(10) 0.0421(4) Uani d . 1
N N2 0.2737(2) 0.4664(2) 1.04525(10) 0.0437(4) Uani d . 1
H H2A 0.2156 0.5814 1.0404 0.052 Uiso calc R 1
C C1 0.1407(2) 0.4845(2) 0.71523(13) 0.0386(4) Uani d . 1
C C2 0.1356(3) 0.4060(2) 0.63222(13) 0.0433(4) Uani d . 1
H H2 0.0920 0.4772 0.5743 0.052 Uiso calc R 1
C C3 0.1962(3) 0.2207(3) 0.63711(13) 0.0447(4) Uani d . 1
C C4 0.2617(3) 0.1132(2) 0.72247(14) 0.0474(5) Uani d . 1
H H4 0.3023 -0.0122 0.7248 0.057 Uiso calc R 1
C C5 0.2660(3) 0.1943(2) 0.80389(13) 0.0431(4) Uani d . 1
H H5 0.3107 0.1218 0.8613 0.052 Uiso calc R 1
C C6 0.2056(2) 0.3821(2) 0.80321(12) 0.0372(4) Uani d . 1
C C7 0.2119(3) 0.4655(2) 0.89033(13) 0.0418(4) Uani d . 1
H H7 0.1668 0.5910 0.8886 0.050 Uiso calc R 1
C C8 0.3594(3) 0.3837(2) 1.12844(13) 0.0426(4) Uani d . 1
C C9 0.3384(2) 0.5039(2) 1.20808(13) 0.0386(4) Uani d . 1
C C10 0.2810(3) 0.6932(2) 1.19659(13) 0.0413(4) Uani d . 1
C C11 0.2770(3) 0.7863(3) 1.27585(15) 0.0539(5) Uani d . 1
H H11 0.2407 0.9119 1.2675 0.065 Uiso calc R 1
C C12 0.3268(3) 0.6923(3) 1.36727(16) 0.0594(6) Uani d . 1
H H12 0.3237 0.7551 1.4203 0.071 Uiso calc R 1
C C13 0.3806(3) 0.5073(3) 1.38034(14) 0.0552(5) Uani d . 1
H H13 0.4126 0.4446 1.4422 0.066 Uiso calc R 1
C C14 0.3871(3) 0.4144(3) 1.30131(13) 0.0467(5) Uani d . 1
H H14 0.4250 0.2886 1.3105 0.056 Uiso calc R 1
C C15 0.2049(4) 0.9671(3) 1.08249(19) 0.0776(7) Uani d . 1
H H15A 0.0907 1.0353 1.1229 0.116 Uiso calc R 1
H H15B 0.1908 1.0022 1.0125 0.116 Uiso calc R 1
H H15C 0.3164 0.9905 1.0966 0.116 Uiso calc R 1

loop_
_atom_site_aniso_label
_atom_site_aniso_U_11
_atom_site_aniso_U_22
_atom_site_aniso_U_33
_atom_site_aniso_U_12
_atom_site_aniso_U_13
_atom_site_aniso_U_23
Cl1 0.0841(4) 0.0371(3) 0.0625(3) -0.0090(2) -0.0282(3) -0.0034(2)
Cl2 0.1038(5) 0.0714(4) 0.0505(3) -0.0281(3) -0.0175(3) -0.0249(3)
O1 0.1268(14) 0.0398(8) 0.0639(10) -0.0065(8) -0.0465(10) -0.0097(7)
O2 0.0789(10) 0.0380(7) 0.0474(8) -0.0222(7) -0.0162(7) -0.0019(6)
N1 0.0489(9) 0.0446(8) 0.0364(8) -0.0160(7) -0.0081(7) -0.0096(7)
N2 0.0546(10) 0.0406(8) 0.0375(8) -0.0109(7) -0.0126(7) -0.0114(6)
C1 0.0384(10) 0.0376(9) 0.0400(9) -0.0114(8) -0.0073(8) -0.0043(7)
C2 0.0480(11) 0.0482(10) 0.0348(10) -0.0147(9) -0.0111(8) -0.0031(8)
C3 0.0500(11) 0.0510(11) 0.0379(10) -0.0190(9) -0.0065(8) -0.0122(8)
C4 0.0567(12) 0.0375(9) 0.0491(11) -0.0134(9) -0.0104(9) -0.0080(8)
C5 0.0524(11) 0.0407(10) 0.0366(10) -0.0153(9) -0.0108(8) 0.0011(8)
C6 0.0364(10) 0.0412(9) 0.0352(9) -0.0126(8) -0.0062(7) -0.0053(7)
C7 0.0459(11) 0.0415(9) 0.0390(10) -0.0121(8) -0.0096(8) -0.0077(8)
C8 0.0512(11) 0.0406(10) 0.0401(10) -0.0170(9) -0.0117(8) -0.0050(8)
C9 0.0391(10) 0.0457(10) 0.0349(9) -0.0174(8) -0.0053(8) -0.0072(7)
C10 0.0399(10) 0.0458(10) 0.0418(10) -0.0171(8) -0.0055(8) -0.0077(8)
C11 0.0557(12) 0.0516(11) 0.0594(13) -0.0154(10) -0.0109(10) -0.0209(10)
C12 0.0572(13) 0.0785(15) 0.0506(12) -0.0208(11) -0.0109(10) -0.0283(11)
C13 0.0530(12) 0.0797(15) 0.0359(10) -0.0211(11) -0.0118(9) -0.0090(10)
C14 0.0477(11) 0.0530(11) 0.0414(10) -0.0168(9) -0.0105(8) -0.0044(8)
C15 0.123(2) 0.0424(12) 0.0745(16) -0.0326(13) -0.0279(15) 0.0051(11)

loop_
_atom_type_symbol
_atom_type_description
_atom_type_scat_dispersion_real
_atom_type_scat_dispersion_imag
_atom_type_scat_source
C C 0.0033 0.0016 'International Tables Vol C Tables 4.2.6.8 and 6.1.1.4'
H H 0.0000 0.0000 'International Tables Vol C Tables 4.2.6.8 and 6.1.1.4'
N N 0.0061 0.0033 'International Tables Vol C Tables 4.2.6.8 and 6.1.1.4'
O O 0.0106 0.0060 'International Tables Vol C Tables 4.2.6.8 and 6.1.1.4'
Cl Cl 0.1484 0.1585 'International Tables Vol C Tables 4.2.6.8 and 6.1.1.4'

loop_
_geom_angle_atom_site_label_1
_geom_angle_atom_site_label_2
_geom_angle_atom_site_label_3
_geom_angle
_geom_angle_publ_flag
C10 O2 C15 119.91(15) ?
C7 N1 N2 115.05(15) yes
C8 N2 N1 121.24(15) yes
C8 N2 H2A 119.4 ?
N1 N2 H2A 119.4 ?
C2 C1 C6 122.30(16) ?
C2 C1 Cl1 116.81(13) ?
C6 C1 Cl1 120.88(13) ?
C3 C2 C1 118.56(16) ?
C3 C2 H2 120.7 ?
C1 C2 H2 120.7 ?
C2 C3 C4 121.38(16) ?
C2 C3 Cl2 118.85(14) ?
C4 C3 Cl2 119.76(14) ?
C5 C4 C3 119.00(17) ?
C5 C4 H4 120.5 ?
C3 C4 H4 120.5 ?
C4 C5 C6 122.06(16) ?
C4 C5 H5 119.0 ?
C6 C5 H5 119.0 ?
C1 C6 C5 116.69(15) ?
C1 C6 C7 122.09(15) yes
C5 C6 C7 121.22(15) yes
N1 C7 C6 121.32(16) yes
N1 C7 H7 119.3 ?
C6 C7 H7 119.3 ?
O1 C8 N2 122.45(16) yes
O1 C8 C9 121.68(16) yes
N2 C8 C9 115.87(15) yes
C14 C9 C10 117.87(16) ?
C14 C9 C8 115.40(16) yes
C10 C9 C8 126.71(15) yes
O2 C10 C11 122.37(17) ?
O2 C10 C9 117.29(14) ?
C11 C10 C9 120.34(17) ?
C12 C11 C10 120.02(19) ?
C12 C11 H11 120.0 ?
C10 C11 H11 120.0 ?
C13 C12 C11 120.46(18) ?
C13 C12 H12 119.8 ?
C11 C12 H12 119.8 ?
C12 C13 C14 119.63(19) ?
C12 C13 H13 120.2 ?
C14 C13 H13 120.2 ?
C13 C14 C9 121.67(18) ?
C13 C14 H14 119.2 ?
C9 C14 H14 119.2 ?
O2 C15 H15A 109.5 ?
O2 C15 H15B 109.5 ?
H15A C15 H15B 109.5 ?
O2 C15 H15C 109.5 ?
H15A C15 H15C 109.5 ?
H15B C15 H15C 109.5 ?

loop_
_geom_bond_atom_site_label_1
_geom_bond_atom_site_label_2
_geom_bond_distance
_geom_bond_publ_flag
Cl1 C1 1.7398(18) ?
Cl2 C3 1.7380(18) ?
O1 C8 1.208(2) yes
O2 C10 1.368(2) ?
O2 C15 1.419(2) ?
N1 C7 1.274(2) yes
N1 N2 1.3708(19) yes
N2 C8 1.357(2) yes
N2 H2A 0.8600 ?
C1 C2 1.382(2) ?
C1 C6 1.394(2) yes
C2 C3 1.372(2) ?
C2 H2 0.9300 ?
C3 C4 1.380(3) ?
C4 C5 1.373(2) ?
C4 H4 0.9300 ?
C5 C6 1.396(2) yes
C5 H5 0.9300 ?
C6 C7 1.458(2) yes
C7 H7 0.9300 ?
C8 C9 1.504(2) yes
C9 C14 1.391(2) yes
C9 C10 1.400(2) yes
C10 C11 1.387(2) ?
C11 C12 1.382(3) ?
C11 H11 0.9300 ?
C12 C13 1.369(3) ?
C12 H12 0.9300 ?
C13 C14 1.379(3) ?
C13 H13 0.9300 ?
C14 H14 0.9300 ?
C15 H15A 0.9600 ?
C15 H15B 0.9600 ?
C15 H15C 0.9600 ?

loop_
_geom_hbond_atom_site_label_D
_geom_hbond_atom_site_label_H
_geom_hbond_atom_site_label_A
_geom_hbond_site_symmetry_A
_geom_hbond_distance_DH
_geom_hbond_distance_HA
_geom_hbond_distance_DA
_geom_hbond_angle_DHA
N2 H2A O2 . 0.86 1.96 2.627(2) 134
C15 H15C O1 1_565 0.96 2.52 3.359(3) 146

loop_
_geom_torsion_atom_site_label_1
_geom_torsion_atom_site_label_2
_geom_torsion_atom_site_label_3
_geom_torsion_atom_site_label_4
_geom_torsion
C7 N1 N2 C8 -172.42(16)
C6 C1 C2 C3 0.2(3)
Cl1 C1 C2 C3 178.91(14)
C1 C2 C3 C4 -0.2(3)
C1 C2 C3 Cl2 -179.91(14)
C2 C3 C4 C5 0.0(3)
Cl2 C3 C4 C5 179.70(14)
C3 C4 C5 C6 0.2(3)
C2 C1 C6 C5 0.0(3)
Cl1 C1 C6 C5 -178.65(13)
C2 C1 C6 C7 179.58(17)
Cl1 C1 C6 C7 0.9(2)
C4 C5 C6 C1 -0.2(3)
C4 C5 C6 C7 -179.80(17)
N2 N1 C7 C6 -179.45(15)
C1 C6 C7 N1 -177.46(17)
C5 C6 C7 N1 2.1(3)
N1 N2 C8 O1 1.0(3)
N1 N2 C8 C9 -178.07(15)
O1 C8 C9 C14 -12.9(3)
N2 C8 C9 C14 166.12(16)
O1 C8 C9 C10 165.13(19)
N2 C8 C9 C10 -15.8(3)
C15 O2 C10 C11 11.8(3)
C15 O2 C10 C9 -168.44(18)
C14 C9 C10 O2 -178.69(16)
C8 C9 C10 O2 3.3(3)
C14 C9 C10 C11 1.1(3)
C8 C9 C10 C11 -176.92(18)
O2 C10 C11 C12 178.78(18)
C9 C10 C11 C12 -1.0(3)
C10 C11 C12 C13 0.1(3)
C11 C12 C13 C14 0.7(3)
C12 C13 C14 C9 -0.6(3)
C10 C9 C14 C13 -0.3(3)
C8 C9 C14 C13 177.94(18)

loop_
_cod_related_entry_id
_cod_related_entry_database
_cod_related_entry_code
1 ChemSpider 30654964
